data_1008371
loop_
_publ_author_name
'Bagieu-Beucher, M'
'Averbuch-Pouchot, M-T'

_publ_section_title
;
Crystal data and crystal structure of bismuth tetraphosphate Bi~2~ P~4~
O~13~
;
_journal_coden_ASTM ZEKRDZ
_journal_name_full
;
Zeitschrift fuer Kristallographie (149,1979-)
;
_journal_page_first 165
_journal_page_last 170
_journal_volume 180
_journal_year 1987
_chemical_formula_structural 'Bi2 P4 O13'
_chemical_formula_sum 'Bi2 O13 P4'
_chemical_name_systematic 'Dibismuth tetraphosphate'
_space_group_IT_number 15
_symmetry_cell_setting monoclinic
_symmetry_Int_Tables_number 15
_symmetry_space_group_name_Hall '-C 2yc'
_symmetry_space_group_name_H-M 'C 1 2/c 1'
_cell_angle_alpha 90
_cell_angle_beta 106.50(2)
_cell_angle_gamma 90
_cell_formula_units_Z 4
_cell_length_a 11.977(4)
_cell_length_b 6.878(2)
_cell_length_c 13.285(4)
_cell_volume 1049.3
_refine_ls_R_factor_all 0.05
_cod_database_code 1008371

loop_
_symmetry_equiv_pos_as_xyz
x,y,z
-x,y,1/2-z
-x,-y,-z
x,-y,1/2+z
1/2+x,1/2+y,z
1/2-x,1/2+y,1/2-z
1/2-x,1/2-y,-z
1/2+x,1/2-y,1/2+z

loop_
_atom_site_label
_atom_site_type_symbol
_atom_site_symmetry_multiplicity
_atom_site_Wyckoff_symbol
_atom_site_fract_x
_atom_site_fract_y
_atom_site_fract_z
_atom_site_occupancy
_atom_site_attached_hydrogens
_atom_site_calc_flag
Bi1 Bi3+ 8 f 0.30323(3) 0.0004(1) 0.43853(2) 1. 0 d
P1 P5+ 8 f 0.2305(2) -0.0047(7) 0.1594(2) 1. 0 d
P2 P5+ 8 f 0.4898(3) 0.3581(5) 0.1372(2) 1. 0 d
O1 O2- 8 f 0.2003(8) 0.493(2) 0.2261(5) 1. 0 d
O2 O2- 8 f 0.7537(8) 0.320(1) 0.0979(6) 1. 0 d
O3 O2- 8 f 0.2499(8) 0.173(2) 0.0983(6) 1. 0 d
O4 O2- 8 f 0.0959(7) -0.002(2) 0.1531(6) 1. 0 d
O5 O2- 8 f 0.6135(7) 0.493(2) 0.3940(6) 1. 0 d
O6 O2- 8 f 0.5033(8) 0.194(1) 0.4339(7) 1. 0 d
O7 O2- 4 ? 0.5 0.269(2) 0.25 1. 0 d

loop_
_atom_type_symbol
_atom_type_oxidation_number
Bi3+ 3.000
P5+ 5.000
O2- -2.000
